data_4348270
loop_
_publ_author_name
'Wang, Yan-Ning'
'Yu, Jie-Hui'
'Xu, Ji-Qing'

_publ_section_title
;
 In situ synthesis and structural characterization of a series of
 acylhydrazidate-extended Ln3+and Zn2+coordination polymers
;
_journal_issue 9
_journal_name_full 'Inorg. Chem. Front.'
_journal_page_first 673
_journal_paper_doi 10.1039/C4QI00100A
_journal_volume 1
_journal_year 2014
_chemical_formula_sum 'C11 H9 N12 O2 Zn2'
_chemical_formula_weight 472.04
_space_group_IT_number 15
_space_group_name_Hall '-C 2yc'
_space_group_name_H-M_alt 'C 1 2/c 1'
_symmetry_cell_setting monoclinic
_symmetry_space_group_name_H-M 'C 1 2/c 1'
_atom_sites_solution_hydrogens geom
_atom_sites_solution_primary direct
_atom_sites_solution_secondary difmap
_audit_creation_method SHELXL-97
_cell_angle_alpha 90.00
_cell_angle_beta 117.390(3)
_cell_angle_gamma 90.00
_cell_formula_units_Z 4
_cell_length_a 12.3935(6)
_cell_length_b 13.3918(7)
_cell_length_c 10.3258(6)
_cell_measurement_temperature 293(2)
_cell_volume 1521.66(15)
_computing_cell_refinement 'Bruker SMAR'
_computing_data_collection 'Bruker SMAR'
_computing_data_reduction 'Bruker SMAR'
_computing_structure_refinement 'SHELXL-97 (Sheldrick, 1997)'
_computing_structure_solution 'SHELXS-97 (Sheldrick, 1990)'
_diffrn_ambient_temperature 293(2)
_diffrn_detector_area_resol_mean 9.00cm
_diffrn_measured_fraction_theta_full 0.999
_diffrn_measured_fraction_theta_max 0.999
_diffrn_measurement_device_type 'CCD area detector'
_diffrn_measurement_method 'phi and omega scans'
_diffrn_radiation_monochromator graphite
_diffrn_radiation_source 'fine-focus sealed tube'
_diffrn_radiation_type MoK\a
_diffrn_radiation_wavelength 0.71073
_diffrn_reflns_av_R_equivalents 0.0276
_diffrn_reflns_av_sigmaI/netI 0.0241
_diffrn_reflns_limit_h_max 14
_diffrn_reflns_limit_h_min -14
_diffrn_reflns_limit_k_max 15
_diffrn_reflns_limit_k_min -15
_diffrn_reflns_limit_l_max 9
_diffrn_reflns_limit_l_min -12
_diffrn_reflns_number 4199
_diffrn_reflns_theta_full 25.03
_diffrn_reflns_theta_max 25.03
_diffrn_reflns_theta_min 2.40
_diffrn_standards_decay_% none
_diffrn_standards_interval_count none
_diffrn_standards_interval_time none
_diffrn_standards_number none
_exptl_absorpt_coefficient_mu 3.194
_exptl_absorpt_correction_T_max 0.750
_exptl_absorpt_correction_T_min 0.688
_exptl_absorpt_correction_type empirical
_exptl_absorpt_process_details SADABS
_exptl_crystal_colour yellow
_exptl_crystal_density_diffrn 2.060
_exptl_crystal_density_method 'not measured'
_exptl_crystal_description block
_exptl_crystal_F_000 940
_exptl_crystal_size_max 0.12
_exptl_crystal_size_mid 0.10
_exptl_crystal_size_min 0.09
_refine_diff_density_max 0.357
_refine_diff_density_min -0.251
_refine_diff_density_rms 0.065
_refine_ls_extinction_method none
_refine_ls_goodness_of_fit_ref 1.047
_refine_ls_hydrogen_treatment mixed
_refine_ls_matrix_type full
_refine_ls_number_parameters 139
_refine_ls_number_reflns 1352
_refine_ls_number_restraints 0
_refine_ls_restrained_S_all 1.047
_refine_ls_R_factor_all 0.0259
_refine_ls_R_factor_gt 0.0214
_refine_ls_shift/su_max 0.001
_refine_ls_shift/su_mean 0.000
_refine_ls_structure_factor_coef Fsqd
_refine_ls_weighting_details 'calc w=1/[\s^2^(Fo^2^)+(0.0271P)^2^+2.6228P] where P=(Fo^2^+2Fc^2^)/3'
_refine_ls_weighting_scheme calc
_refine_ls_wR_factor_gt 0.0547
_refine_ls_wR_factor_ref 0.0565
_reflns_number_gt 1178
_reflns_number_total 1352
_reflns_threshold_expression >2sigma(I)
_cod_data_source_file c4qi00100a2.cif
_cod_data_source_block 3
_cod_original_cell_volume 1521.66(14)
_cod_original_sg_symbol_H-M C2/c
_cod_database_code 4348270

loop_
_symmetry_equiv_pos_as_xyz
'x, y, z'
'-x, y, -z+1/2'
'x+1/2, y+1/2, z'
'-x+1/2, y+1/2, -z+1/2'
'-x, -y, -z'
'x, -y, z-1/2'
'-x+1/2, -y+1/2, -z'
'x+1/2, -y+1/2, z-1/2'

loop_
_atom_site_label
_atom_site_type_symbol
_atom_site_fract_x
_atom_site_fract_y
_atom_site_fract_z
_atom_site_U_iso_or_equiv
_atom_site_adp_type
_atom_site_occupancy
_atom_site_symmetry_multiplicity
_atom_site_calc_flag
_atom_site_refinement_flags
Zn1 Zn 0.16564(3) 0.37671(2) 0.88703(3) 0.01748(11) Uani 1 1 d .
O1 O 0.17083(15) 0.18522(13) 1.03000(18) 0.0225(4) Uani 1 1 d .
N1 N 0.04863(18) 0.26232(15) 0.8208(2) 0.0175(4) Uani 1 1 d .
N2 N 0.1529(2) 0.55507(16) 1.2079(2) 0.0223(5) Uani 1 1 d .
N3 N 0.1406(2) 0.62097(16) 1.1007(2) 0.0282(5) Uani 1 1 d .
N4 N 0.1394(2) 0.57285(16) 0.9924(2) 0.0261(5) Uani 1 1 d .
N5 N 0.15149(19) 0.47264(15) 1.0243(2) 0.0210(5) Uani 1 1 d .
N6 N 0.1801(3) 0.3783(2) 1.2314(3) 0.0365(7) Uani 1 1 d .
C1 C 0.0870(2) 0.17829(19) 0.8953(3) 0.0193(5) Uani 1 1 d .
C2 C 0.0388(2) 0.08343(19) 0.8253(3) 0.0219(6) Uani 1 1 d .
C3 C 0.0738(3) -0.0078(2) 0.9001(3) 0.0290(7) Uani 1 1 d .
C4 C 0.0365(3) -0.0974(2) 0.8256(4) 0.0359(7) Uani 1 1 d .
C5 C 0.0761(5) -0.1951(4) 0.8922(7) 0.0363(15) Uani 0.50 1 d P
H5A H 0.0385 -0.2460 0.8198 0.080 Uiso 0.50 1 calc PR
H5B H 0.0531 -0.2036 0.9685 0.080 Uiso 0.50 1 calc PR
H5C H 0.1628 -0.2000 0.9323 0.080 Uiso 0.50 1 calc PR
C6 C 0.1605(2) 0.46422(19) 1.1578(3) 0.0204(5) Uani 1 1 d .
H2 H 0.123(2) -0.0092(19) 0.997(3) 0.016(7) Uiso 1 1 d .
H1 H 0.166(3) 0.377(2) 1.293(4) 0.022(9) Uiso 1 1 d .
H0 H 0.174(3) 0.328(2) 1.189(3) 0.027(9) Uiso 1 1 d .

loop_
_atom_site_aniso_label
_atom_site_aniso_U_11
_atom_site_aniso_U_22
_atom_site_aniso_U_33
_atom_site_aniso_U_23
_atom_site_aniso_U_13
_atom_site_aniso_U_12
Zn1 0.02284(17) 0.01556(17) 0.01336(16) -0.00066(11) 0.00775(12) -0.00044(12)
O1 0.0212(9) 0.0244(10) 0.0181(9) 0.0023(7) 0.0058(7) 0.0029(7)
N1 0.0179(10) 0.0159(11) 0.0154(10) 0.0001(8) 0.0047(8) -0.0006(8)
N2 0.0300(12) 0.0211(11) 0.0163(11) -0.0020(9) 0.0110(9) -0.0017(9)
N3 0.0433(14) 0.0230(12) 0.0224(12) -0.0002(10) 0.0188(11) 0.0024(11)
N4 0.0406(14) 0.0200(12) 0.0218(12) -0.0002(9) 0.0180(10) 0.0016(10)
N5 0.0279(12) 0.0192(11) 0.0180(11) -0.0046(9) 0.0123(10) -0.0029(9)
N6 0.069(2) 0.0232(15) 0.0272(14) -0.0015(12) 0.0308(15) 0.0006(13)
C1 0.0197(13) 0.0201(13) 0.0206(13) 0.0015(10) 0.0114(11) 0.0016(10)
C2 0.0185(12) 0.0183(13) 0.0288(14) 0.0021(11) 0.0109(11) -0.0002(10)
C3 0.0238(14) 0.0230(15) 0.0370(18) 0.0092(13) 0.0113(13) 0.0019(12)
C4 0.0279(15) 0.0186(14) 0.058(2) 0.0069(13) 0.0171(14) -0.0006(12)
C5 0.033(3) 0.022(3) 0.047(4) 0.006(3) 0.013(3) -0.001(3)
C6 0.0229(13) 0.0208(13) 0.0179(13) -0.0034(10) 0.0097(11) -0.0020(10)

loop_
_atom_type_symbol
_atom_type_description
_atom_type_scat_dispersion_real
_atom_type_scat_dispersion_imag
_atom_type_scat_source
C C 0.0033 0.0016 'International Tables Vol C Tables 4.2.6.8 and 6.1.1.4'
H H 0.0000 0.0000 'International Tables Vol C Tables 4.2.6.8 and 6.1.1.4'
N N 0.0061 0.0033 'International Tables Vol C Tables 4.2.6.8 and 6.1.1.4'
O O 0.0106 0.0060 'International Tables Vol C Tables 4.2.6.8 and 6.1.1.4'
Zn Zn 0.2839 1.4301 'International Tables Vol C Tables 4.2.6.8 and 6.1.1.4'

loop_
_geom_angle_atom_site_label_1
_geom_angle_atom_site_label_2
_geom_angle_atom_site_label_3
_geom_angle
_geom_angle_site_symmetry_1
_geom_angle_site_symmetry_3
N5 Zn1 O1 111.82(8) . 7_557
N5 Zn1 N1 116.90(9) . .
O1 Zn1 N1 105.27(8) 7_557 .
N5 Zn1 N2 111.70(9) . 6_565
O1 Zn1 N2 102.75(8) 7_557 6_565
N1 Zn1 N2 107.26(8) . 6_565
C1 O1 Zn1 125.92(16) . 7_557
C1 N1 N1 120.86(14) . 2_556
C1 N1 Zn1 116.27(16) . .
N1 N1 Zn1 119.73(11) 2_556 .
C6 N2 N3 105.9(2) . .
C6 N2 Zn1 141.25(18) . 6_566
N3 N2 Zn1 112.66(15) . 6_566
N4 N3 N2 109.5(2) . .
N3 N4 N5 109.0(2) . .
C6 N5 N4 106.1(2) . .
C6 N5 Zn1 133.73(18) . .
N4 N5 Zn1 119.89(16) . .
O1 C1 N1 117.3(2) . .
O1 C1 C2 122.6(2) . .
N1 C1 C2 120.1(2) . .
C2 C2 C3 119.39(17) 2_556 .
C2 C2 C1 117.93(14) 2_556 .
C3 C2 C1 122.5(2) . .
C4 C3 C2 120.6(3) . .
C3 C4 C4 119.97(18) . 2_556
C3 C4 C5 124.2(4) . .
C4 C4 C5 115.6(3) 2_556 .
N5 C6 N6 124.5(3) . .
N5 C6 N2 109.5(2) . .
N6 C6 N2 125.9(2) . .

loop_
_geom_bond_atom_site_label_1
_geom_bond_atom_site_label_2
_geom_bond_distance
_geom_bond_site_symmetry_2
Zn1 N5 1.979(2) .
Zn1 O1 1.9828(17) 7_557
Zn1 N1 2.001(2) .
Zn1 N2 2.003(2) 6_565
O1 C1 1.301(3) .
O1 Zn1 1.9828(17) 7_557
N1 C1 1.322(3) .
N1 N1 1.404(4) 2_556
N2 C6 1.343(3) .
N2 N3 1.369(3) .
N2 Zn1 2.003(2) 6_566
N3 N4 1.285(3) .
N4 N5 1.373(3) .
N5 C6 1.335(3) .
N6 C6 1.339(4) .
C1 C2 1.448(4) .
C2 C2 1.403(5) 2_556
C2 C3 1.403(4) .
C3 C4 1.385(4) .
C4 C4 1.398(7) 2_556
C4 C5 1.454(6) .
